data_4320355
loop_
_publ_author_name
'Wesley R. Browne'
'Christine M. O'Connor'
'Claudio Villani'
'Johannes G. Vos'

_publ_section_title
;
 Separation and Photophysical Properties of the \D\D, \L\L, \D\L, and \L\D
 Stereoisomers of a Dinuclear Ruthenium(II) Complex
;
_journal_name_full 'Inorganic Chemistry'
_journal_page_first 5461
_journal_page_last 5464
_journal_paper_doi 10.1021/ic010473m
_journal_volume 40
_journal_year 2001
_chemical_compound_source 'See text'
_chemical_formula_sum 'C68 H72 F30 N2 Pt2 S6'
_chemical_formula_weight 2069.82
_space_group_IT_number 14
_symmetry_cell_setting monoclinic
_symmetry_space_group_name_Hall '-P 2yn'
_symmetry_space_group_name_H-M 'P 1 21/n 1'
_atom_sites_solution_hydrogens geom
_atom_sites_solution_primary direct
_atom_sites_solution_secondary difmap
_audit_creation_method SHELXL-97
_cell_angle_alpha 90.00
_cell_angle_beta 94.362(11)
_cell_angle_gamma 90.00
_cell_formula_units_Z 2
_cell_length_a 14.1703(17)
_cell_length_b 19.2766(18)
_cell_length_c 14.763(3)
_cell_measurement_reflns_used 60
_cell_measurement_temperature 298(2)
_cell_measurement_theta_max 19.74
_cell_measurement_theta_min 2.12
_cell_volume 4020.9(10)
_computing_cell_refinement 'XSCANS 2.21 (Fait, 1996)'
_computing_data_collection 'XSCANS 2.21 (Fait, 1996)'
_computing_data_reduction 'XSCANS 2.21 (Fait, 1996)'
_computing_molecular_graphics 'SHELXTL 5.10 (Sheldrick, 1998)'
_computing_publication_material 'SHELX97 (Sheldrick, 1997)'
_computing_structure_refinement 'SHELX97 (Sheldrick, 1997)'
_computing_structure_solution 'SHELXTL 5.10 (Sheldrick, 1998)'
_diffrn_ambient_temperature 298(2)
_diffrn_detector 'scintillation counter'
_diffrn_measured_fraction_theta_full 0.993
_diffrn_measured_fraction_theta_max 0.993
_diffrn_measurement_device_type 'Siemens P4'
_diffrn_measurement_method '2\q/\w scans'
_diffrn_radiation_monochromator graphite
_diffrn_radiation_probe x-ray
_diffrn_radiation_type MoK\a
_diffrn_radiation_wavelength 0.71073
_diffrn_reflns_av_R_equivalents 0.0485
_diffrn_reflns_av_sigmaI/netI 0.0453
_diffrn_reflns_limit_h_max 16
_diffrn_reflns_limit_h_min -1
_diffrn_reflns_limit_k_max 1
_diffrn_reflns_limit_k_min -22
_diffrn_reflns_limit_l_max 17
_diffrn_reflns_limit_l_min -17
_diffrn_reflns_number 8464
_diffrn_reflns_theta_full 25.00
_diffrn_reflns_theta_max 25.00
_diffrn_reflns_theta_min 1.79
_diffrn_source 'fine-focus sealed tube'
_diffrn_standards_decay_% <1
_diffrn_standards_interval_count 97
_diffrn_standards_number 3
_exptl_absorpt_coefficient_mu 3.741
_exptl_absorpt_correction_T_max 0.9511
_exptl_absorpt_correction_T_min 0.3781
_exptl_absorpt_correction_type psi-scan
_exptl_absorpt_process_details '23 \Y scans with XSCANS (Fait, 1996)'
_exptl_crystal_colour orange
_exptl_crystal_density_diffrn 1.710
_exptl_crystal_density_method 'not measured'
_exptl_crystal_description block
_exptl_crystal_F_000 2032
_exptl_crystal_size_max 0.70
_exptl_crystal_size_mid 0.34
_exptl_crystal_size_min 0.16
_refine_diff_density_max 0.688
_refine_diff_density_min -0.732
_refine_diff_density_rms 0.089
_refine_ls_extinction_coef 0.00065(11)
_refine_ls_extinction_expression Fc^*^=kFc[1+0.001xFc^2^\l^3^/sin(2\q)]^-1/4^
_refine_ls_extinction_method SHELXL
_refine_ls_goodness_of_fit_ref 1.027
_refine_ls_hydrogen_treatment constr
_refine_ls_matrix_type full
_refine_ls_number_parameters 497
_refine_ls_number_reflns 7045
_refine_ls_number_restraints 2
_refine_ls_restrained_S_all 1.029
_refine_ls_R_factor_all 0.0628
_refine_ls_R_factor_gt 0.0411
_refine_ls_shift/su_max 0.106
_refine_ls_shift/su_mean 0.003
_refine_ls_structure_factor_coef Fsqd
_refine_ls_weighting_details 'calc w=1/[\s^2^(Fo^2^)+(0.0537P)^2^+2.5382P] where P=(Fo^2^+2Fc^2^)/3'
_refine_ls_weighting_scheme calc
_refine_ls_wR_factor_gt 0.0954
_refine_ls_wR_factor_ref 0.1091
_reflns_number_gt 5237
_reflns_number_total 7045
_reflns_threshold_expression I>2sigma(I)
_cod_data_source_file ic010473m_2.cif
_cod_data_source_block gr24i-2p
_cod_depositor_comments
;
The following automatic conversions were performed:

'_symmetry_cell_setting' value 'Monoclinic' changed to 'monoclinic'
according to the built-in table from CIF Core dictionary named
'cif_core.dic' version 2.4.1 from 2010-06-29.

Automatic conversion script
Id: cif_fix_values 1646 2011-03-28 12:23:43Z adriana 
;
_cod_original_cell_volume 4020.8(9)
_cod_database_code 4320355

loop_
_symmetry_equiv_pos_as_xyz
'x, y, z'
'-x+1/2, y+1/2, -z+1/2'
'-x, -y, -z'
'x-1/2, -y-1/2, z-1/2'

loop_
_atom_site_label
_atom_site_type_symbol
_atom_site_fract_x
_atom_site_fract_y
_atom_site_fract_z
_atom_site_U_iso_or_equiv
_atom_site_adp_type
_atom_site_occupancy
_atom_site_symmetry_multiplicity
_atom_site_calc_flag
_atom_site_refinement_flags
_atom_site_disorder_assembly
_atom_site_disorder_group
Pt1 Pt 0.947722(16) 0.006356(12) 0.102602(14) 0.06246(12) Uani 1 1 d . . .
S1 S 1.08295(11) 0.04478(9) 0.03856(10) 0.0658(4) Uani 1 1 d . . .
S2 S 0.82412(13) -0.04246(12) 0.17222(12) 0.0886(5) Uani 1 1 d . . .
S3 S 0.98762(13) 0.06960(11) 0.23295(12) 0.0850(5) Uani 1 1 d . . .
C1 C 1.0702(5) 0.1366(4) 0.0281(5) 0.0752(17) Uani 1 1 d . . .
C2 C 0.9978(5) 0.1689(4) -0.0214(5) 0.084(2) Uani 1 1 d . . .
C3 C 0.9904(7) 0.2400(5) -0.0259(6) 0.101(3) Uani 1 1 d . . .
C4 C 1.0553(10) 0.2804(5) 0.0221(8) 0.119(4) Uani 1 1 d . . .
C5 C 1.1281(8) 0.2497(5) 0.0724(7) 0.109(3) Uani 1 1 d . . .
C6 C 1.1357(6) 0.1791(4) 0.0772(5) 0.088(2) Uani 1 1 d . . .
C7 C 0.7353(5) -0.0652(4) 0.0884(5) 0.0810(19) Uani 1 1 d . . .
C8 C 0.7053(7) -0.1321(5) 0.0775(6) 0.103(2) Uani 1 1 d . . .
C9 C 0.6345(10) -0.1512(7) 0.0157(10) 0.142(4) Uani 1 1 d . . .
C10 C 0.5900(8) -0.0994(11) -0.0385(9) 0.155(6) Uani 1 1 d . . .
C11 C 0.6174(7) -0.0368(8) -0.0297(7) 0.129(4) Uani 1 1 d . . .
C12 C 0.6891(6) -0.0165(5) 0.0334(6) 0.096(2) Uani 1 1 d . . .
C13 C 0.8826(5) 0.1105(3) 0.2609(4) 0.0730(16) Uani 1 1 d . . .
C14 C 0.8251(6) 0.1496(4) 0.2000(5) 0.087(2) Uani 1 1 d . . .
C15 C 0.7430(7) 0.1769(4) 0.2216(6) 0.106(3) Uani 1 1 d . . .
C16 C 0.7155(6) 0.1702(5) 0.3076(7) 0.111(3) Uani 1 1 d . . .
C17 C 0.7702(6) 0.1338(4) 0.3704(5) 0.093(2) Uani 1 1 d . . .
C18 C 0.8521(5) 0.1058(3) 0.3465(4) 0.0791(18) Uani 1 1 d . . .
F2 F 0.9291(3) 0.1322(2) -0.0665(3) 0.1012(13) Uani 1 1 d . . .
F3 F 0.9186(4) 0.2707(3) -0.0743(4) 0.144(2) Uani 1 1 d . . .
F4 F 1.0415(7) 0.3491(4) 0.0166(6) 0.215(4) Uani 1 1 d . . .
F5 F 1.1937(5) 0.2885(3) 0.1221(4) 0.157(2) Uani 1 1 d . . .
F6 F 1.2070(3) 0.1506(3) 0.1292(3) 0.1116(14) Uani 1 1 d . . .
F8 F 0.7467(5) -0.1824(3) 0.1295(5) 0.152(2) Uani 1 1 d . . .
F9 F 0.6086(6) -0.2190(4) 0.0074(5) 0.210(4) Uani 1 1 d . . .
F10 F 0.5221(7) -0.1198(8) -0.0987(7) 0.309(7) Uani 1 1 d . . .
F11 F 0.5715(5) 0.0154(5) -0.0821(6) 0.197(4) Uani 1 1 d . . .
F12 F 0.7118(4) 0.0492(3) 0.0392(4) 0.1340(18) Uani 1 1 d . . .
F14 F 0.8504(4) 0.1603(3) 0.1159(3) 0.1196(16) Uani 1 1 d . . .
F15 F 0.6875(4) 0.2124(3) 0.1589(4) 0.161(2) Uani 1 1 d . . .
F16 F 0.6293(7) 0.1933(5) 0.3273(6) 0.243(4) Uani 1 1 d . . .
F17 F 0.7432(4) 0.1267(3) 0.4556(3) 0.140(2) Uani 1 1 d . . .
F18 F 0.9025(3) 0.0685(3) 0.4111(3) 0.1004(13) Uani 1 1 d . . .
N1 N 0.8146(4) -0.1203(3) 0.5054(4) 0.0850(16) Uani 1 1 d . . .
C19 C 0.8192(6) -0.1930(4) 0.5464(5) 0.093(2) Uani 1 1 d . . .
H19A H 0.7624 -0.2002 0.5779 0.111 Uiso 1 1 calc R . .
H19B H 0.8178 -0.2262 0.4969 0.111 Uiso 1 1 calc R . .
C20 C 0.9026(6) -0.2097(4) 0.6109(5) 0.104(2) Uani 1 1 d . . .
H20A H 0.9602 -0.2048 0.5799 0.125 Uiso 1 1 calc R . .
H20B H 0.9055 -0.1769 0.6610 0.125 Uiso 1 1 calc R . .
C21 C 0.8969(9) -0.2815(6) 0.6472(7) 0.149(4) Uani 1 1 d . . .
H21A H 0.8934 -0.3138 0.5967 0.179 Uiso 1 1 calc R . .
H21B H 0.8390 -0.2860 0.6778 0.179 Uiso 1 1 calc R . .
C22 C 0.9793(9) -0.3010(7) 0.7125(8) 0.178(5) Uani 1 1 d . . .
H22A H 0.9711 -0.3477 0.7333 0.268 Uiso 1 1 calc R . .
H22B H 0.9825 -0.2699 0.7634 0.268 Uiso 1 1 calc R . .
H22C H 1.0368 -0.2980 0.6823 0.268 Uiso 1 1 calc R . .
C23 C 0.7267(5) -0.1191(4) 0.4396(5) 0.095(2) Uani 1 1 d . . .
H23A H 0.7351 -0.1526 0.3918 0.115 Uiso 1 1 calc R . .
H23B H 0.6732 -0.1342 0.4718 0.115 Uiso 1 1 calc R . .
C24 C 0.7030(5) -0.0503(5) 0.3964(5) 0.097(2) Uani 1 1 d . . .
H24A H 0.7561 -0.0333 0.3650 0.116 Uiso 1 1 calc R . .
H24B H 0.6889 -0.0167 0.4423 0.116 Uiso 1 1 calc R . .
C25 C 0.6163(6) -0.0609(6) 0.3288(6) 0.131(4) Uani 1 1 d . . .
H25A H 0.6310 -0.0955 0.2843 0.157 Uiso 1 1 calc R . .
H25B H 0.5640 -0.0782 0.3610 0.157 Uiso 1 1 calc R . .
C26 C 0.5869(9) 0.0054(6) 0.2805(10) 0.160(5) Uani 1 1 d . . .
H26A H 0.5329 -0.0033 0.2388 0.240 Uiso 1 1 calc R . .
H26B H 0.6382 0.0223 0.2478 0.240 Uiso 1 1 calc R . .
H26C H 0.5708 0.0395 0.3243 0.240 Uiso 1 1 calc R . .
C27 C 0.9029(5) -0.1045(4) 0.4592(5) 0.095(2) Uani 1 1 d . . .
H27A H 0.9554 -0.1025 0.5053 0.114 Uiso 1 1 calc R . .
H27B H 0.8962 -0.0587 0.4323 0.114 Uiso 1 1 calc R . .
C28 C 0.9285(5) -0.1545(4) 0.3865(5) 0.097(2) Uani 1 1 d . . .
H28A H 0.8793 -0.1545 0.3371 0.116 Uiso 1 1 calc R . .
H28B H 0.9338 -0.2010 0.4113 0.116 Uiso 1 1 calc R . .
C29 C 1.0225(7) -0.1326(6) 0.3512(7) 0.128(3) Uani 1 1 d . . .
H29A H 1.0164 -0.0863 0.3255 0.154 Uiso 1 1 calc R . .
H29B H 1.0710 -0.1313 0.4012 0.154 Uiso 1 1 calc R . .
C30 C 1.0518(8) -0.1821(7) 0.2800(7) 0.167(5) Uani 1 1 d . . .
H30A H 1.1112 -0.1674 0.2591 0.250 Uiso 1 1 calc R . .
H30B H 1.0045 -0.1827 0.2299 0.250 Uiso 1 1 calc R . .
H30C H 1.0586 -0.2278 0.3055 0.250 Uiso 1 1 calc R . .
C31 C 0.8082(6) -0.0662(4) 0.5792(6) 0.104(3) Uani 1 1 d . . .
H31A H 0.8662 -0.0679 0.6185 0.125 Uiso 1 1 calc R . .
H31B H 0.8050 -0.0208 0.5508 0.125 Uiso 1 1 calc R . .
C32 C 0.7254(9) -0.0733(6) 0.6376(7) 0.145(4) Uani 1 1 d . B .
H32A H 0.6672 -0.0670 0.5995 0.174 Uiso 1 1 calc R . .
H32B H 0.7251 -0.1200 0.6620 0.174 Uiso 1 1 calc R . .
C33 C 0.7267(16) -0.0236(10) 0.7134(14) 0.251(11) Uani 1 1 d D . .
H33A H 0.6835 -0.0387 0.7573 0.302 Uiso 1 1 calc R A 1
H33B H 0.7898 -0.0210 0.7436 0.302 Uiso 1 1 calc R A 1
C34 C 0.699(2) 0.0414(14) 0.6788(18) 0.218(12) Uani 0.66 1 d PD B 1
H34A H 0.7124 0.0761 0.7247 0.328 Uiso 0.66 1 calc PR B 1
H34B H 0.6327 0.0410 0.6609 0.328 Uiso 0.66 1 calc PR B 1
H34C H 0.7339 0.0518 0.6271 0.328 Uiso 0.66 1 calc PR B 1
C34' C 0.732(6) 0.046(2) 0.747(4) 0.29(4) Uani 0.34 1 d PD B 2
H34D H 0.7935 0.0647 0.7402 0.437 Uiso 0.34 1 calc PR B 2
H34E H 0.7192 0.0464 0.8100 0.437 Uiso 0.34 1 calc PR B 2
H34F H 0.6851 0.0741 0.7131 0.437 Uiso 0.34 1 calc PR B 2

loop_
_atom_site_aniso_label
_atom_site_aniso_U_11
_atom_site_aniso_U_22
_atom_site_aniso_U_33
_atom_site_aniso_U_23
_atom_site_aniso_U_13
_atom_site_aniso_U_12
Pt1 0.06381(17) 0.06953(18) 0.05439(16) -0.00013(11) 0.00683(10) 0.00530(12)
S1 0.0633(8) 0.0746(10) 0.0597(8) -0.0028(7) 0.0060(7) 0.0027(7)
S2 0.0857(12) 0.1144(15) 0.0670(10) 0.0089(10) 0.0146(9) -0.0147(11)
S3 0.0806(11) 0.1097(14) 0.0646(10) -0.0185(9) 0.0042(8) 0.0081(10)
C1 0.073(4) 0.082(4) 0.074(4) -0.005(4) 0.025(3) -0.003(4)
C2 0.093(5) 0.086(5) 0.078(5) 0.006(4) 0.032(4) 0.009(4)
C3 0.118(7) 0.079(6) 0.113(6) 0.011(5) 0.048(5) 0.020(5)
C4 0.164(10) 0.064(5) 0.141(9) -0.001(5) 0.084(8) 0.009(6)
C5 0.131(8) 0.089(6) 0.114(7) -0.030(5) 0.056(6) -0.036(6)
C6 0.090(5) 0.089(5) 0.090(5) -0.018(4) 0.030(4) -0.012(4)
C7 0.075(4) 0.098(5) 0.072(4) -0.001(4) 0.019(3) -0.008(4)
C8 0.110(7) 0.098(6) 0.104(6) -0.006(5) 0.025(5) -0.023(5)
C9 0.136(10) 0.144(10) 0.151(10) -0.041(8) 0.042(8) -0.058(8)
C10 0.076(7) 0.27(2) 0.116(9) -0.063(11) 0.000(6) -0.053(9)
C11 0.082(6) 0.192(12) 0.113(7) -0.008(8) -0.004(6) 0.006(7)
C12 0.082(5) 0.117(7) 0.090(5) -0.003(5) 0.010(4) 0.001(5)
C13 0.085(4) 0.070(4) 0.065(4) -0.012(3) 0.014(3) 0.001(3)
C14 0.113(6) 0.074(4) 0.078(5) 0.011(4) 0.028(4) 0.015(4)
C15 0.139(7) 0.081(5) 0.101(6) 0.014(4) 0.022(6) 0.040(5)
C16 0.100(6) 0.090(5) 0.151(8) -0.010(6) 0.060(6) 0.029(5)
C17 0.115(6) 0.088(5) 0.082(5) -0.005(4) 0.038(5) 0.009(5)
C18 0.101(5) 0.070(4) 0.068(4) -0.001(3) 0.011(4) -0.003(4)
F2 0.092(3) 0.103(3) 0.108(3) 0.013(3) 0.001(3) 0.019(3)
F3 0.162(5) 0.112(4) 0.166(5) 0.044(4) 0.051(4) 0.059(4)
F4 0.290(9) 0.103(5) 0.270(9) -0.010(5) 0.143(7) -0.003(6)
F5 0.196(6) 0.114(4) 0.166(5) -0.041(4) 0.045(4) -0.065(4)
F6 0.099(3) 0.130(4) 0.105(3) -0.024(3) 0.003(3) -0.028(3)
F8 0.189(6) 0.096(4) 0.173(5) 0.018(4) 0.032(5) -0.029(4)
F9 0.231(8) 0.190(7) 0.215(7) -0.064(6) 0.043(6) -0.115(6)
F10 0.188(8) 0.50(2) 0.234(10) -0.089(12) -0.004(7) -0.086(11)
F11 0.130(5) 0.309(11) 0.146(6) 0.030(6) -0.027(5) 0.069(6)
F12 0.141(4) 0.116(4) 0.143(4) 0.016(4) -0.004(3) 0.020(4)
F14 0.137(4) 0.138(4) 0.088(3) 0.040(3) 0.036(3) 0.036(3)
F15 0.179(5) 0.154(5) 0.154(5) 0.051(4) 0.037(4) 0.090(4)
F16 0.247(9) 0.235(10) 0.259(9) 0.015(8) 0.092(8) 0.077(8)
F17 0.159(5) 0.173(5) 0.097(3) -0.008(3) 0.062(3) 0.011(4)
F18 0.115(3) 0.123(3) 0.062(2) 0.002(2) 0.001(2) -0.010(3)
N1 0.084(4) 0.087(4) 0.082(4) 0.000(3) -0.010(3) -0.010(3)
C19 0.108(6) 0.086(5) 0.084(5) 0.002(4) 0.007(4) -0.013(4)
C20 0.120(6) 0.092(5) 0.098(6) 0.003(4) 0.000(5) 0.006(5)
C21 0.179(11) 0.122(8) 0.144(9) 0.038(7) -0.002(8) 0.007(8)
C22 0.194(12) 0.168(12) 0.174(11) 0.072(10) 0.022(10) 0.040(10)
C23 0.085(5) 0.106(6) 0.093(5) -0.004(5) -0.010(4) -0.010(4)
C24 0.090(5) 0.117(6) 0.080(5) 0.004(5) -0.008(4) -0.001(5)
C25 0.097(6) 0.186(11) 0.106(6) 0.023(7) -0.022(5) -0.017(7)
C26 0.130(9) 0.194(14) 0.149(10) 0.042(8) -0.036(8) 0.008(8)
C27 0.083(5) 0.089(5) 0.110(6) 0.005(5) -0.010(4) -0.016(4)
C28 0.090(5) 0.103(6) 0.098(5) 0.008(5) 0.008(4) -0.021(4)
C29 0.133(8) 0.131(8) 0.121(7) 0.016(6) 0.014(6) -0.005(6)
C30 0.170(11) 0.208(14) 0.128(8) 0.012(9) 0.048(8) -0.009(10)
C31 0.117(6) 0.097(6) 0.094(5) -0.014(5) -0.027(5) 0.008(5)
C32 0.172(10) 0.161(10) 0.103(7) -0.033(7) 0.017(7) 0.030(8)
C33 0.29(2) 0.27(2) 0.195(18) -0.03(2) 0.014(17) 0.12(2)
C34 0.34(4) 0.16(2) 0.16(2) -0.02(2) 0.04(2) 0.03(3)
C34' 0.50(11) 0.21(6) 0.16(5) -0.10(5) 0.00(6) -0.09(7)

loop_
_atom_type_symbol
_atom_type_description
_atom_type_scat_dispersion_real
_atom_type_scat_dispersion_imag
_atom_type_scat_source
C C 0.0033 0.0016 'International Tables Vol C Tables 4.2.6.8 and 6.1.1.4'
H H 0.0000 0.0000 'International Tables Vol C Tables 4.2.6.8 and 6.1.1.4'
F F 0.0171 0.0103 'International Tables Vol C Tables 4.2.6.8 and 6.1.1.4'
S S 0.1246 0.1234 'International Tables Vol C Tables 4.2.6.8 and 6.1.1.4'
Pt Pt -1.7033 8.3905 'International Tables Vol C Tables 4.2.6.8 and 6.1.1.4'
N N 0.0061 0.0033 'International Tables Vol C Tables 4.2.6.8 and 6.1.1.4'

loop_
_geom_angle_atom_site_label_1
_geom_angle_atom_site_label_2
_geom_angle_atom_site_label_3
_geom_angle
_geom_angle_site_symmetry_1
_geom_angle_site_symmetry_3
_geom_angle_publ_flag
S2 Pt1 S3 89.43(7) . . ?
S2 Pt1 S1 97.52(6) . 3_755 ?
S3 Pt1 S1 172.16(7) . 3_755 ?
S2 Pt1 S1 173.37(6) . . ?
S3 Pt1 S1 90.78(6) . . ?
S1 Pt1 S1 82.74(6) 3_755 . ?
C1 S1 Pt1 109.5(2) . 3_755 ?
C1 S1 Pt1 105.7(2) . . ?
Pt1 S1 Pt1 97.26(6) 3_755 . ?
C7 S2 Pt1 108.5(2) . . ?
C13 S3 Pt1 105.9(2) . . ?
C2 C1 C6 117.0(7) . . ?
C2 C1 S1 124.5(6) . . ?
C6 C1 S1 118.5(6) . . ?
F2 C2 C1 120.9(7) . . ?
F2 C2 C3 116.9(8) . . ?
C1 C2 C3 122.2(9) . . ?
F3 C3 C4 118.8(9) . . ?
F3 C3 C2 121.3(10) . . ?
C4 C3 C2 119.9(9) . . ?
F4 C4 C5 124.3(13) . . ?
F4 C4 C3 116.4(13) . . ?
C5 C4 C3 119.3(8) . . ?
C4 C5 F5 120.8(10) . . ?
C4 C5 C6 121.0(9) . . ?
F5 C5 C6 118.1(11) . . ?
F6 C6 C5 119.3(8) . . ?
F6 C6 C1 120.0(7) . . ?
C5 C6 C1 120.6(9) . . ?
C8 C7 C12 116.5(8) . . ?
C8 C7 S2 121.3(7) . . ?
C12 C7 S2 122.1(6) . . ?
F8 C8 C9 117.3(10) . . ?
F8 C8 C7 119.8(8) . . ?
C9 C8 C7 122.9(10) . . ?
F9 C9 C8 120.1(15) . . ?
F9 C9 C10 121.8(14) . . ?
C8 C9 C10 118.0(11) . . ?
C11 C10 F10 123.6(19) . . ?
C11 C10 C9 119.9(11) . . ?
F10 C10 C9 116.5(19) . . ?
C10 C11 C12 122.7(13) . . ?
C10 C11 F11 120.0(13) . . ?
C12 C11 F11 117.2(14) . . ?
F12 C12 C7 121.3(8) . . ?
F12 C12 C11 118.8(10) . . ?
C7 C12 C11 119.9(10) . . ?
C18 C13 C14 115.0(6) . . ?
C18 C13 S3 121.3(6) . . ?
C14 C13 S3 123.8(5) . . ?
F14 C14 C15 117.4(7) . . ?
F14 C14 C13 120.1(7) . . ?
C15 C14 C13 122.5(7) . . ?
C14 C15 F15 120.4(8) . . ?
C14 C15 C16 120.0(8) . . ?
F15 C15 C16 119.6(8) . . ?
F16 C16 C17 120.1(9) . . ?
F16 C16 C15 119.7(10) . . ?
C17 C16 C15 119.8(7) . . ?
C18 C17 F17 120.9(8) . . ?
C18 C17 C16 119.0(7) . . ?
F17 C17 C16 120.0(8) . . ?
C17 C18 F18 116.4(6) . . ?
C17 C18 C13 123.6(7) . . ?
F18 C18 C13 119.9(6) . . ?
C27 N1 C31 106.5(6) . . ?
C27 N1 C23 112.1(6) . . ?
C31 N1 C23 111.0(6) . . ?
C27 N1 C19 110.7(6) . . ?
C31 N1 C19 110.5(6) . . ?
C23 N1 C19 106.0(6) . . ?
C20 C19 N1 117.2(6) . . ?
C21 C20 C19 111.5(8) . . ?
C20 C21 C22 113.7(10) . . ?
C24 C23 N1 115.6(6) . . ?
C23 C24 C25 107.6(7) . . ?
C26 C25 C24 111.9(9) . . ?
N1 C27 C28 116.6(6) . . ?
C27 C28 C29 109.3(7) . . ?
C30 C29 C28 111.0(9) . . ?
C32 C31 N1 116.0(8) . . ?
C33 C32 C31 114.2(14) . . ?
C34 C33 C34' 45(3) . . ?
C34 C33 C32 109(2) . . ?
C34' C33 C32 151(3) . . ?

loop_
_geom_bond_atom_site_label_1
_geom_bond_atom_site_label_2
_geom_bond_distance
_geom_bond_site_symmetry_2
_geom_bond_publ_flag
Pt1 S2 2.2984(18) . ?
Pt1 S3 2.3115(18) . ?
Pt1 S1 2.3164(16) 3_755 ?
Pt1 S1 2.3217(16) . ?
S1 C1 1.785(7) . ?
S1 Pt1 2.3164(16) 3_755 ?
S2 C7 1.752(7) . ?
S3 C13 1.760(7) . ?
C1 C2 1.364(10) . ?
C1 C6 1.398(10) . ?
C2 F2 1.339(9) . ?
C2 C3 1.375(12) . ?
C3 F3 1.337(10) . ?
C3 C4 1.362(15) . ?
C4 F4 1.341(11) . ?
C4 C5 1.360(14) . ?
C5 F5 1.364(10) . ?
C5 C6 1.367(12) . ?
C6 F6 1.339(9) . ?
C7 C8 1.364(11) . ?
C7 C12 1.374(11) . ?
C8 F8 1.343(10) . ?
C8 C9 1.355(14) . ?
C9 F9 1.361(13) . ?
C9 C10 1.399(18) . ?
C10 C11 1.27(2) . ?
C10 F10 1.320(12) . ?
C11 C12 1.381(14) . ?
C11 F11 1.399(15) . ?
C12 F12 1.308(10) . ?
C13 C18 1.369(9) . ?
C13 C14 1.389(9) . ?
C14 F14 1.335(8) . ?
C14 C15 1.338(11) . ?
C15 F15 1.353(9) . ?
C15 C16 1.363(11) . ?
C16 F16 1.352(10) . ?
C16 C17 1.358(11) . ?
C17 C18 1.350(10) . ?
C17 F17 1.350(8) . ?
C18 F18 1.355(8) . ?
N1 C27 1.502(9) . ?
N1 C31 1.515(9) . ?
N1 C23 1.520(8) . ?
N1 C19 1.527(9) . ?
C19 C20 1.495(10) . ?
C20 C21 1.489(12) . ?
C21 C22 1.504(13) . ?
C23 C24 1.498(11) . ?
C24 C25 1.536(10) . ?
C25 C26 1.507(14) . ?
C27 C28 1.507(10) . ?
C28 C29 1.527(11) . ?
C29 C30 1.500(14) . ?
C31 C32 1.515(13) . ?
C32 C33 1.47(2) . ?
C33 C34 1.40(2) . ?
C33 C34' 1.43(3) . ?

loop_
_geom_torsion_atom_site_label_1
_geom_torsion_atom_site_label_2
_geom_torsion_atom_site_label_3
_geom_torsion_atom_site_label_4
_geom_torsion
_geom_torsion_site_symmetry_1
_geom_torsion_site_symmetry_2
_geom_torsion_site_symmetry_3
_geom_torsion_site_symmetry_4
_geom_torsion_publ_flag
S2 Pt1 S1 C1 -154.7(5) . . . . ?
S3 Pt1 S1 C1 -62.9(3) . . . . ?
S1 Pt1 S1 C1 112.6(3) 3_755 . . . ?
S2 Pt1 S1 Pt1 92.7(5) . . . 3_755 ?
S3 Pt1 S1 Pt1 -175.58(7) . . . 3_755 ?
S1 Pt1 S1 Pt1 0.0 3_755 . . 3_755 ?
S3 Pt1 S2 C7 152.4(3) . . . . ?
S1 Pt1 S2 C7 -24.0(3) 3_755 . . . ?
S1 Pt1 S2 C7 -115.8(6) . . . . ?
S2 Pt1 S3 C13 -51.0(2) . . . . ?
S1 Pt1 S3 C13 101.5(5) 3_755 . . . ?
S1 Pt1 S3 C13 135.6(2) . . . . ?
Pt1 S1 C1 C2 44.0(6) 3_755 . . . ?
Pt1 S1 C1 C2 -59.8(6) . . . . ?
Pt1 S1 C1 C6 -139.3(5) 3_755 . . . ?
Pt1 S1 C1 C6 116.9(5) . . . . ?
C6 C1 C2 F2 -176.4(6) . . . . ?
S1 C1 C2 F2 0.4(9) . . . . ?
C6 C1 C2 C3 2.1(10) . . . . ?
S1 C1 C2 C3 178.9(6) . . . . ?
F2 C2 C3 F3 -1.0(11) . . . . ?
C1 C2 C3 F3 -179.5(6) . . . . ?
F2 C2 C3 C4 176.7(7) . . . . ?
C1 C2 C3 C4 -1.8(12) . . . . ?
F3 C3 C4 F4 -0.1(12) . . . . ?
C2 C3 C4 F4 -177.8(7) . . . . ?
F3 C3 C4 C5 179.2(7) . . . . ?
C2 C3 C4 C5 1.5(13) . . . . ?
F4 C4 C5 F5 -0.1(14) . . . . ?
C3 C4 C5 F5 -179.3(7) . . . . ?
F4 C4 C5 C6 177.6(8) . . . . ?
C3 C4 C5 C6 -1.6(13) . . . . ?
C4 C5 C6 F6 -178.4(7) . . . . ?
F5 C5 C6 F6 -0.7(11) . . . . ?
C4 C5 C6 C1 1.9(12) . . . . ?
F5 C5 C6 C1 179.7(6) . . . . ?
C2 C1 C6 F6 178.2(6) . . . . ?
S1 C1 C6 F6 1.3(9) . . . . ?
C2 C1 C6 C5 -2.1(10) . . . . ?
S1 C1 C6 C5 -179.1(6) . . . . ?
Pt1 S2 C7 C8 120.5(6) . . . . ?
Pt1 S2 C7 C12 -62.8(7) . . . . ?
C12 C7 C8 F8 -179.4(7) . . . . ?
S2 C7 C8 F8 -2.5(11) . . . . ?
C12 C7 C8 C9 0.6(13) . . . . ?
S2 C7 C8 C9 177.5(7) . . . . ?
F8 C8 C9 F9 -0.9(15) . . . . ?
C7 C8 C9 F9 179.1(9) . . . . ?
F8 C8 C9 C10 179.5(10) . . . . ?
C7 C8 C9 C10 -0.5(16) . . . . ?
F9 C9 C10 C11 -178.7(11) . . . . ?
C8 C9 C10 C11 0.9(18) . . . . ?
F9 C9 C10 F10 -0.4(18) . . . . ?
C8 C9 C10 F10 179.2(9) . . . . ?
F10 C10 C11 C12 -179.6(10) . . . . ?
C9 C10 C11 C12 -1.4(19) . . . . ?
F10 C10 C11 F11 3.5(19) . . . . ?
C9 C10 C11 F11 -178.3(10) . . . . ?
C8 C7 C12 F12 179.2(7) . . . . ?
S2 C7 C12 F12 2.4(11) . . . . ?
C8 C7 C12 C11 -1.0(12) . . . . ?
S2 C7 C12 C11 -177.8(7) . . . . ?
C10 C11 C12 F12 -178.7(10) . . . . ?
F11 C11 C12 F12 -1.8(13) . . . . ?
C10 C11 C12 C7 1.5(16) . . . . ?
F11 C11 C12 C7 178.4(8) . . . . ?
Pt1 S3 C13 C18 129.0(5) . . . . ?
Pt1 S3 C13 C14 -51.4(6) . . . . ?
C18 C13 C14 F14 176.8(7) . . . . ?
S3 C13 C14 F14 -2.9(10) . . . . ?
C18 C13 C14 C15 -4.1(11) . . . . ?
S3 C13 C14 C15 176.3(7) . . . . ?
F14 C14 C15 F15 1.8(13) . . . . ?
C13 C14 C15 F15 -177.4(8) . . . . ?
F14 C14 C15 C16 -177.1(8) . . . . ?
C13 C14 C15 C16 3.7(14) . . . . ?
C14 C15 C16 F16 -174.9(9) . . . . ?
F15 C15 C16 F16 6.2(15) . . . . ?
C14 C15 C16 C17 -2.2(15) . . . . ?
F15 C15 C16 C17 179.0(8) . . . . ?
F16 C16 C17 C18 174.0(9) . . . . ?
C15 C16 C17 C18 1.2(14) . . . . ?
F16 C16 C17 F17 -7.0(14) . . . . ?
C15 C16 C17 F17 -179.8(8) . . . . ?
F17 C17 C18 F18 2.7(11) . . . . ?
C16 C17 C18 F18 -178.3(7) . . . . ?
F17 C17 C18 C13 179.1(7) . . . . ?
C16 C17 C18 C13 -1.9(12) . . . . ?
C14 C13 C18 C17 3.2(11) . . . . ?
S3 C13 C18 C17 -177.2(6) . . . . ?
C14 C13 C18 F18 179.5(6) . . . . ?
S3 C13 C18 F18 -0.9(9) . . . . ?
C27 N1 C19 C20 55.2(8) . . . . ?
C31 N1 C19 C20 -62.6(9) . . . . ?
C23 N1 C19 C20 177.0(7) . . . . ?
N1 C19 C20 C21 178.6(8) . . . . ?
C19 C20 C21 C22 179.9(9) . . . . ?
C27 N1 C23 C24 -63.9(9) . . . . ?
C31 N1 C23 C24 55.1(9) . . . . ?
C19 N1 C23 C24 175.2(7) . . . . ?
N1 C23 C24 C25 176.8(7) . . . . ?
C23 C24 C25 C26 -179.5(9) . . . . ?
C31 N1 C27 C28 176.1(7) . . . . ?
C23 N1 C27 C28 -62.3(9) . . . . ?
C19 N1 C27 C28 55.9(8) . . . . ?
N1 C27 C28 C29 -176.8(7) . . . . ?
C27 C28 C29 C30 178.7(8) . . . . ?
C27 N1 C31 C32 -178.0(7) . . . . ?
C23 N1 C31 C32 59.6(9) . . . . ?
C19 N1 C31 C32 -57.7(9) . . . . ?
N1 C31 C32 C33 174.8(11) . . . . ?
C31 C32 C33 C34 76(2) . . . . ?
C31 C32 C33 C34' 54(8) . . . . ?
